data_2218690
loop_
_publ_author_name
'Kurawa, Mukhtar A.'
'Adams, Christopher J.'
'Orpen, A. Guy'

_publ_section_title <i>cis</i>-Aquadichlorido[pyrimidin-2(1<i>H</i>)-one-\k<i>N</i>^3^]copper(II)
_journal_coeditor_code FJ2126
_journal_issue 7
_journal_name_full 'Acta Crystallographica Section E'
_journal_page_first m969
_journal_paper_doi 10.1107/S1600536808018771
_journal_volume 64
_journal_year 2008
_chemical_formula_iupac '[Cu Cl2 (C4 H4 N2 O) (H2 O)]'
_chemical_formula_moiety 'C4 H6 Cl2 Cu1 N2 O2'
_chemical_formula_sum 'C4 H6 Cl2 Cu N2 O2'
_chemical_formula_weight 248.53
_chemical_name_systematic
;
<i>cis</i>-Aquadichlorido[pyrimidin-2(1H)-one-\k<i>N</i>^3^]copper(II)
;
_space_group_IT_number 7
_symmetry_cell_setting monoclinic
_symmetry_space_group_name_Hall 'P -2yac'
_symmetry_space_group_name_H-M 'P 1 n 1'
_atom_sites_solution_hydrogens geom
_atom_sites_solution_primary direct
_atom_sites_solution_secondary difmap
_audit_creation_method SHELXL-97
_cell_angle_alpha 90.00
_cell_angle_beta 107.991(4)
_cell_angle_gamma 90.00
_cell_formula_units_Z 2
_cell_length_a 9.6104(4)
_cell_length_b 3.7942(2)
_cell_length_c 10.7375(4)
_cell_measurement_reflns_used 2806
_cell_measurement_temperature 100(2)
_cell_measurement_theta_max 29.9964
_cell_measurement_theta_min 2.2228
_cell_volume 372.39(3)
_computing_cell_refinement
;
CrysAlis RED (Oxford Diffraction, 2007)
;
_computing_data_collection
;
CrysAlis CCD (Oxford Diffraction, 2007)
;
_computing_data_reduction
;
CrysAlis RED (Oxford Diffraction, 2007)
;
_computing_molecular_graphics 'SHELXTL (Sheldrick, 2008)'
_computing_publication_material 'SHELXTL (Sheldrick, 2008)'
_computing_structure_refinement 'SHELXL97 (Sheldrick, 2008)'
_computing_structure_solution 'SHELXS97 (Sheldrick, 2008)'
_diffrn_ambient_temperature 100(2)
_diffrn_measured_fraction_theta_full 1.000
_diffrn_measured_fraction_theta_max 1.000
_diffrn_measurement_device_type 'Oxford Diffraction Gemini-R Ultra'
_diffrn_measurement_method '1\% wide \w'
_diffrn_radiation_monochromator graphite
_diffrn_radiation_source 'fine-focus sealed tube'
_diffrn_radiation_type MoK\a
_diffrn_radiation_wavelength 0.71073
_diffrn_reflns_av_R_equivalents 0.0462
_diffrn_reflns_av_sigmaI/netI 0.0733
_diffrn_reflns_limit_h_max 13
_diffrn_reflns_limit_h_min -13
_diffrn_reflns_limit_k_max 5
_diffrn_reflns_limit_k_min -5
_diffrn_reflns_limit_l_max 15
_diffrn_reflns_limit_l_min -12
_diffrn_reflns_number 6373
_diffrn_reflns_theta_full 30.06
_diffrn_reflns_theta_max 30.06
_diffrn_reflns_theta_min 2.49
_diffrn_standards_number 0
_exptl_absorpt_coefficient_mu 3.593
_exptl_absorpt_correction_T_max 0.8101
_exptl_absorpt_correction_T_min 0.73872
_exptl_absorpt_correction_type multi-scan
_exptl_absorpt_process_details '(CrysAlis RED; Oxford Diffraction, 2007)'
_exptl_crystal_colour Green
_exptl_crystal_density_diffrn 2.217
_exptl_crystal_density_method 'not measured'
_exptl_crystal_description Needle
_exptl_crystal_F_000 246
_exptl_crystal_size_max 0.2793
_exptl_crystal_size_mid 0.0803
_exptl_crystal_size_min 0.059
_refine_diff_density_max 0.726
_refine_diff_density_min -0.667
_refine_ls_abs_structure_details 'Flack (1983), 767 Friedel pairs'
_refine_ls_abs_structure_Flack 0.03(2)
_refine_ls_extinction_method none
_refine_ls_goodness_of_fit_ref 1.007
_refine_ls_hydrogen_treatment mixed
_refine_ls_matrix_type full
_refine_ls_number_parameters 106
_refine_ls_number_reflns 1866
_refine_ls_number_restraints 4
_refine_ls_restrained_S_all 1.006
_refine_ls_R_factor_all 0.0447
_refine_ls_R_factor_gt 0.0331
_refine_ls_shift/su_max 0.000
_refine_ls_shift/su_mean 0.000
_refine_ls_structure_factor_coef Fsqd
_refine_ls_weighting_details 'calc w=1/[\s^2^(Fo^2^)+(0.0567P)^2^] where P=(Fo^2^+2Fc^2^)/3'
_refine_ls_weighting_scheme calc
_refine_ls_wR_factor_gt 0.0754
_refine_ls_wR_factor_ref 0.0984
_reflns_number_gt 1462
_reflns_number_total 1866
_reflns_threshold_expression I>2\s(I)
_cod_data_source_file fj2126.cif
_cod_data_source_block I
_cod_depositor_comments
;
The following automatic conversions were performed:
'_symmetry_cell_setting' value 'Monoclinic' changed to 'monoclinic'
according to '/home/saulius/struct/CIF-dictionaries/cif_core.dic'
dictionary named 'cif_core.dic' version 2.4.1 from 2010-06-29.

Automatic conversion script
Id: cif_fix_enum 1527 2010-12-29 10:47:43Z saulius 

The following automatic conversions were performed:

'_symmetry_cell_setting' value 'Monoclinic' changed to 'monoclinic'
according to /home/saulius/struct/CIF-dictionaries/cif_core.dic
dictionary named 'cif_core.dic' version 2.4.1 from 2010-06-29.

Automatic conversion script
Id: cif_fix_values 1715 2011-07-08 13:25:40Z adriana 
;
_cod_original_sg_symbol_H-M 'P n'
_cod_original_formula_sum 'C4 H6 Cl2 Cu1 N2 O2'
_cod_database_code 2218690
_cod_database_fobs_code 2218690

loop_
_symmetry_equiv_pos_as_xyz
'x, y, z'
'x+1/2, -y, z+1/2'

loop_
_atom_site_type_symbol
_atom_site_label
_atom_site_fract_x
_atom_site_fract_y
_atom_site_fract_z
_atom_site_U_iso_or_equiv
_atom_site_adp_type
_atom_site_calc_flag
_atom_site_refinement_flags
_atom_site_occupancy
Cu Cu1 0.12489(4) 0.17338(18) 0.33630(4) 0.01410(18) Uani d . 1
Cl Cl1 0.34639(14) 0.2487(4) 0.31142(14) 0.0148(3) Uani d . 1
Cl Cl2 0.01546(13) 0.5320(4) 0.16807(13) 0.0144(3) Uani d . 1
N N1 -0.0593(5) 0.1582(12) 0.3924(5) 0.0113(10) Uani d . 1
N N2 -0.1732(5) 0.2409(12) 0.5539(4) 0.0141(9) Uani d . 1
H H2B -0.1698 0.3200 0.6298 0.017 Uiso calc R 1
O O1 0.0558(4) 0.4563(11) 0.5852(4) 0.0168(8) Uani d . 1
O O2 0.2175(4) -0.1468(12) 0.4838(4) 0.0200(9) Uani d D 1
H H2 0.308(3) -0.20(2) 0.511(7) 0.024 Uiso d D 1
H H1 0.183(7) -0.239(18) 0.539(5) 0.024 Uiso d D 1
C C1 -0.0520(6) 0.2951(15) 0.5126(5) 0.0120(11) Uani d . 1
C C2 -0.1804(5) 0.0019(14) 0.3222(6) 0.0128(11) Uani d . 1
H H2A -0.1849 -0.0799 0.2394 0.015 Uiso calc R 1
C C3 -0.2949(6) 0.0750(15) 0.4845(6) 0.0157(12) Uani d . 1
H H3A -0.3728 0.0450 0.5177 0.019 Uiso calc R 1
C C4 -0.3019(6) -0.0484(15) 0.3644(5) 0.0147(11) Uani d . 1
H H4A -0.3850 -0.1628 0.3120 0.018 Uiso calc R 1

loop_
_atom_site_aniso_label
_atom_site_aniso_U_11
_atom_site_aniso_U_22
_atom_site_aniso_U_33
_atom_site_aniso_U_12
_atom_site_aniso_U_13
_atom_site_aniso_U_23
Cu1 0.0126(3) 0.0189(3) 0.0130(3) 0.0033(3) 0.0072(2) 0.0032(3)
Cl1 0.0113(6) 0.0206(7) 0.0134(7) 0.0007(5) 0.0054(5) 0.0018(5)
Cl2 0.0147(5) 0.0155(7) 0.0137(6) 0.0025(5) 0.0053(5) 0.0039(6)
N1 0.011(2) 0.009(2) 0.017(2) -0.0004(17) 0.0093(19) -0.0011(19)
N2 0.017(2) 0.019(2) 0.007(2) -0.0019(18) 0.0043(17) -0.0007(18)
O1 0.0177(18) 0.017(2) 0.0130(18) -0.0032(16) 0.0012(15) 0.0008(16)
O2 0.0140(19) 0.028(3) 0.022(2) 0.0025(18) 0.0117(17) 0.0089(19)
C1 0.010(2) 0.015(3) 0.009(2) 0.001(2) -0.0006(19) 0.002(2)
C2 0.013(2) 0.011(3) 0.012(2) 0.006(2) 0.001(2) 0.001(2)
C3 0.023(3) 0.012(3) 0.019(3) 0.004(2) 0.014(2) 0.003(2)
C4 0.015(3) 0.014(3) 0.013(3) 0.002(2) 0.001(2) 0.000(2)

loop_
_atom_type_symbol
_atom_type_description
_atom_type_scat_dispersion_real
_atom_type_scat_dispersion_imag
_atom_type_scat_source
C C 0.0033 0.0016 'International Tables Vol C Tables 4.2.6.8 and 6.1.1.4'
H H 0.0000 0.0000 'International Tables Vol C Tables 4.2.6.8 and 6.1.1.4'
N N 0.0061 0.0033 'International Tables Vol C Tables 4.2.6.8 and 6.1.1.4'
O O 0.0106 0.0060 'International Tables Vol C Tables 4.2.6.8 and 6.1.1.4'
Cl Cl 0.1484 0.1585 'International Tables Vol C Tables 4.2.6.8 and 6.1.1.4'
Cu Cu 0.3201 1.2651 'International Tables Vol C Tables 4.2.6.8 and 6.1.1.4'

loop_
_geom_angle_atom_site_label_1
_geom_angle_atom_site_label_2
_geom_angle_atom_site_label_3
_geom_angle
O2 Cu1 N1 87.87(17)
O2 Cu1 Cl1 87.99(12)
N1 Cu1 Cl1 168.71(13)
O2 Cu1 Cl2 178.89(13)
N1 Cu1 Cl2 91.22(14)
Cl1 Cu1 Cl2 93.03(5)
C2 N1 C1 119.3(5)
C2 N1 Cu1 122.5(4)
C1 N1 Cu1 118.0(4)
C3 N2 C1 124.8(5)
C3 N2 H2B 117.6
C1 N2 H2B 117.6
Cu1 O2 H2 125(5)
Cu1 O2 H1 130(5)
H2 O2 H1 104(7)
O1 C1 N1 124.4(5)
O1 C1 N2 119.4(5)
N1 C1 N2 116.2(5)
N1 C2 C4 124.0(5)
N1 C2 H2A 118.0
C4 C2 H2A 118.0
N2 C3 C4 118.1(5)
N2 C3 H3A 120.9
C4 C3 H3A 120.9
C3 C4 C2 117.6(5)
C3 C4 H4A 121.2
C2 C4 H4A 121.2

loop_
_geom_bond_atom_site_label_1
_geom_bond_atom_site_label_2
_geom_bond_distance
_geom_bond_publ_flag
Cu1 O2 1.976(4) yes
Cu1 N1 2.040(4) yes
Cu1 Cl1 2.2440(14) yes
Cu1 Cl2 2.2466(14) yes
N1 C2 1.316(7) ?
N1 C1 1.372(7) ?
N2 C3 1.335(7) ?
N2 C1 1.384(7) ?
N2 H2B 0.8600 ?
O1 C1 1.247(7) ?
O2 H2 0.85(5) ?
O2 H1 0.84(5) ?
C2 C4 1.390(8) ?
C2 H2A 0.9300 ?
C3 C4 1.354(8) ?
C3 H3A 0.9300 ?
C4 H4A 0.9300 ?

loop_
_geom_hbond_atom_site_label_D
_geom_hbond_atom_site_label_H
_geom_hbond_atom_site_label_A
_geom_hbond_site_symmetry_A
_geom_hbond_distance_DH
_geom_hbond_distance_HA
_geom_hbond_distance_DA
_geom_hbond_angle_DHA
N2 H2B Cl1 2_465 0.86 2.51 3.333(5) 160
O2 H2 Cl2 2 0.85(2) 2.52(4) 3.279(4) 149(7)
O2 H1 O1 1_545 0.84(2) 1.86(4) 2.629(6) 152(7)

loop_
_geom_torsion_atom_site_label_1
_geom_torsion_atom_site_label_2
_geom_torsion_atom_site_label_3
_geom_torsion_atom_site_label_4
_geom_torsion
O2 Cu1 N1 C2 -111.0(4)
Cl1 Cu1 N1 C2 -179.5(5)
Cl2 Cu1 N1 C2 68.4(4)
O2 Cu1 N1 C1 64.2(4)
Cl1 Cu1 N1 C1 -4.3(10)
Cl2 Cu1 N1 C1 -116.4(4)
C2 N1 C1 O1 -178.0(5)
Cu1 N1 C1 O1 6.6(7)
C2 N1 C1 N2 3.1(7)
Cu1 N1 C1 N2 -172.3(4)
C3 N2 C1 O1 179.5(5)
C3 N2 C1 N1 -1.5(8)
C1 N1 C2 C4 -2.8(8)
Cu1 N1 C2 C4 172.3(4)
C1 N2 C3 C4 -0.5(8)
N2 C3 C4 C2 0.9(8)
N1 C2 C4 C3 0.7(8)
